data_4106698
loop_
_publ_author_name
'Aaron D. Finke'
'Dustin E. Gross'
'Amy Han'
'Jeffrey S. Moore'

_publ_contact_author
; 
Jeffrey S. Moore 
University of Illinois 
School of Chemical Sciences, Box 55-5 
600 South Mathews Avenue 
Urbana, Illinois  61801 
USA 
;
_publ_contact_author_email jsmoore@illinois.edu
_publ_contact_author_fax '1  217 244-0181'
_publ_contact_author_phone '1  217 244 5289'
_publ_section_title
;
 Engineering Solid-State Morphologies in Carbazole-Ethynylene Macrocycles
;
_journal_name_full 'Journal of the American Chemical Society'
_journal_page_first 14063
_journal_page_last 14070
_journal_paper_doi 10.1021/ja204795q
_journal_volume 133
_journal_year 2011
_chemical_formula_moiety 'C80 H76 N4, C2H4Cl2'
_chemical_formula_sum 'C82 H80 Cl2 N4'
_chemical_formula_weight 1192.40
_chemical_name_systematic
;
 ?
;
_space_group_IT_number 2
_symmetry_cell_setting triclinic
_symmetry_space_group_name_Hall '-P 1'
_symmetry_space_group_name_H-M 'P -1'
_atom_sites_solution_hydrogens geom
_atom_sites_solution_primary direct
_atom_sites_solution_secondary difmap
_audit_creation_method SHELXL-97
_cell_angle_alpha 68.242(2)
_cell_angle_beta 74.840(2)
_cell_angle_gamma 75.250(2)
_cell_formula_units_Z 1
_cell_length_a 9.2308(4)
_cell_length_b 13.2487(6)
_cell_length_c 15.2331(7)
_cell_measurement_reflns_used 9921
_cell_measurement_temperature 100(2)
_cell_measurement_theta_max 67.24
_cell_measurement_theta_min 3.65
_cell_volume 1643.98(13)
_computing_cell_refinement 'SAINT V7.23A (Bruker, 2005)'
_computing_data_collection 'APEX2 V2.0-1 (Bruker, 2004)'
_computing_data_reduction
; 
SAINT V7.23A, XPREP V2005/2, SADABS V2007/4, TWINABS V2007/5 
(Bruker, 2005 & 2007) 

;
_computing_molecular_graphics 'SHELXTL V6.12 (Bruker, 2005)'
_computing_publication_material 'XCIF V6.12 (Bruker, 2005)'
_computing_structure_refinement 'SHELXTL V6.12 (Bruker, 2005)'
_computing_structure_solution 'SHELXTL V6.12 (Bruker, 2005)'
_diffrn_ambient_temperature 100(2)
_diffrn_measured_fraction_theta_full 0.976
_diffrn_measured_fraction_theta_max 0.976
_diffrn_measurement_device_type 'Bruker APEX-II CCD'
_diffrn_measurement_method '\f and \w scans'
_diffrn_radiation_monochromator graphite
_diffrn_radiation_source 'fine-focus sealed tube'
_diffrn_radiation_type CuK\a
_diffrn_radiation_wavelength 1.54178
_diffrn_reflns_av_R_equivalents 0.0297
_diffrn_reflns_av_sigmaI/netI 0.0313
_diffrn_reflns_limit_h_max 8
_diffrn_reflns_limit_h_min -10
_diffrn_reflns_limit_k_max 15
_diffrn_reflns_limit_k_min -15
_diffrn_reflns_limit_l_max 18
_diffrn_reflns_limit_l_min -18
_diffrn_reflns_number 18509
_diffrn_reflns_theta_full 67.53
_diffrn_reflns_theta_max 67.53
_diffrn_reflns_theta_min 3.18
_exptl_absorpt_coefficient_mu 1.253
_exptl_absorpt_correction_T_max 0.9389
_exptl_absorpt_correction_T_min 0.8041
_exptl_absorpt_correction_type integration
_exptl_crystal_colour colourless
_exptl_crystal_density_diffrn 1.204
_exptl_crystal_density_meas 0
_exptl_crystal_description block
_exptl_crystal_F_000 634
_exptl_crystal_size_max 0.18
_exptl_crystal_size_mid 0.11
_exptl_crystal_size_min 0.05
_refine_diff_density_max 0.367
_refine_diff_density_min -0.651
_refine_diff_density_rms 0.041
_refine_ls_extinction_method none
_refine_ls_goodness_of_fit_ref 1.043
_refine_ls_hydrogen_treatment noref
_refine_ls_matrix_type full
_refine_ls_number_parameters 534
_refine_ls_number_reflns 5777
_refine_ls_number_restraints 450
_refine_ls_restrained_S_all 1.044
_refine_ls_R_factor_all 0.0525
_refine_ls_R_factor_gt 0.0484
_refine_ls_shift/su_max 0.000
_refine_ls_shift/su_mean 0.000
_refine_ls_structure_factor_coef Fsqd
_refine_ls_weighting_details 'calc w=1/[\s^2^(Fo^2^)+(0.0715P)^2^+0.7209P] where P=(Fo^2^+2Fc^2^)/3'
_refine_ls_weighting_scheme calc
_refine_ls_wR_factor_gt 0.1340
_refine_ls_wR_factor_ref 0.1383
_reflns_number_gt 5187
_reflns_number_total 5777
_reflns_threshold_expression >2sigma(I)
_cod_data_source_file ja204795q_si_001_6.cif
_cod_data_source_block 4DCE
_cod_database_code 4106698

loop_
_symmetry_equiv_pos_as_xyz
'x, y, z'
'-x, -y, -z'

loop_
_atom_site_label
_atom_site_type_symbol
_atom_site_fract_x
_atom_site_fract_y
_atom_site_fract_z
_atom_site_U_iso_or_equiv
_atom_site_adp_type
_atom_site_occupancy
_atom_site_symmetry_multiplicity
_atom_site_calc_flag
_atom_site_refinement_flags
_atom_site_disorder_assembly
_atom_site_disorder_group
N1 N -0.16893(14) 0.12731(10) 0.48336(9) 0.0287(3) Uani 1 1 d . . .
C1 C -0.17808(17) 0.07899(12) 0.41922(11) 0.0282(3) Uani 1 1 d . . .
C2 C -0.29884(18) 0.03811(13) 0.41409(12) 0.0327(4) Uani 1 1 d . . .
H2A H -0.3923 0.0409 0.4586 0.039 Uiso 1 1 calc R . .
C3 C -0.27895(19) -0.00659(13) 0.34247(13) 0.0345(4) Uani 1 1 d . . .
H3A H -0.3609 -0.0340 0.3373 0.041 Uiso 1 1 calc R . .
C4 C -0.13982(18) -0.01295(12) 0.27630(12) 0.0307(3) Uani 1 1 d . . .
C5 C -0.02034(17) 0.03043(12) 0.28085(11) 0.0282(3) Uani 1 1 d . . .
H5A H 0.0731 0.0274 0.2363 0.034 Uiso 1 1 calc R . .
C6 C -0.03974(16) 0.07813(12) 0.35140(11) 0.0266(3) Uani 1 1 d . . .
C7 C -0.02991(17) 0.16171(12) 0.45719(11) 0.0271(3) Uani 1 1 d . . .
C8 C 0.02816(18) 0.21652(13) 0.49876(11) 0.0300(3) Uani 1 1 d . . .
H8A H -0.0280 0.2338 0.5548 0.036 Uiso 1 1 calc R . .
C9 C 0.16964(18) 0.24499(13) 0.45608(11) 0.0311(3) Uani 1 1 d . . .
H9A H 0.2109 0.2830 0.4832 0.037 Uiso 1 1 calc R . .
C10 C 0.25536(17) 0.21937(13) 0.37312(11) 0.0286(3) Uani 1 1 d . A .
C11 C 0.19741(16) 0.16177(12) 0.33349(11) 0.0266(3) Uani 1 1 d . . .
H11A H 0.2550 0.1428 0.2785 0.032 Uiso 1 1 calc R . .
C12 C 0.05453(17) 0.13257(12) 0.37534(11) 0.0259(3) Uani 1 1 d . . .
N2A N 1.1193(3) 0.3268(3) 0.0989(2) 0.0267(7) Uani 0.496(4) 1 d PDU A 1
C13A C 1.1384(6) 0.2751(4) 0.0325(3) 0.0299(11) Uani 0.496(4) 1 d PDU A 1
C14A C 1.2359(6) 0.3053(4) -0.0644(3) 0.0323(11) Uani 0.496(4) 1 d PDU A 1
H14A H 1.2915 0.3644 -0.0893 0.039 Uiso 0.496(4) 1 calc PR A 1
C15A C 1.2352(16) 0.2367(7) -0.1135(8) 0.0332(17) Uani 0.496(4) 1 d PDU A 1
H15A H 1.3157 0.2327 -0.1664 0.040 Uiso 0.496(4) 1 calc PR A 1
C19A C 0.9715(5) 0.3252(4) 0.1503(3) 0.0266(10) Uani 0.496(4) 1 d PDU A 1
C20A C 0.8974(5) 0.3721(4) 0.2223(3) 0.0284(9) Uani 0.496(4) 1 d PDU A 1
H20A H 0.9465 0.4131 0.2416 0.034 Uiso 0.496(4) 1 calc PR A 1
C21A C 0.7493(7) 0.3560(6) 0.2640(7) 0.0310(15) Uani 0.496(4) 1 d PDU A 1
H21A H 0.7002 0.3827 0.3162 0.037 Uiso 0.496(4) 1 calc PR A 1
N2B N 1.0820(4) 0.3801(3) 0.0680(2) 0.0289(7) Uani 0.504(4) 1 d PDU A 2
C13B C 1.1142(6) 0.3130(4) 0.0114(3) 0.0278(10) Uani 0.504(4) 1 d PDU A 2
C14B C 1.2637(5) 0.2649(4) -0.0407(4) 0.0311(10) Uani 0.504(4) 1 d PDU A 2
H14B H 1.3589 0.2723 -0.0329 0.037 Uiso 0.504(4) 1 calc PR A 2
C15B C 1.2555(16) 0.2101(7) -0.0998(7) 0.0326(17) Uani 0.504(4) 1 d PDU A 2
H15B H 1.3409 0.1983 -0.1480 0.039 Uiso 0.504(4) 1 calc PR A 2
C19B C 0.9452(5) 0.3636(4) 0.1312(3) 0.0286(11) Uani 0.504(4) 1 d PDU A 2
C20B C 0.8659(6) 0.4149(4) 0.1995(3) 0.0304(10) Uani 0.504(4) 1 d PDU A 2
H20B H 0.9075 0.4667 0.2108 0.036 Uiso 0.504(4) 1 calc PR A 2
C21B C 0.7259(7) 0.3884(6) 0.2500(6) 0.0299(14) Uani 0.504(4) 1 d PDU A 2
H21B H 0.6668 0.4248 0.2944 0.036 Uiso 0.504(4) 1 calc PR A 2
C16 C 1.12044(19) 0.17106(13) -0.08929(11) 0.0327(4) Uani 1 1 d . . .
C17 C 0.99759(18) 0.18150(12) -0.01514(11) 0.0302(3) Uani 1 1 d . A .
H17A H 0.9135 0.1459 -0.0024 0.036 Uiso 1 1 calc R . .
C18 C 0.99939(18) 0.24433(14) 0.03985(11) 0.0309(3) Uani 1 1 d . . .
C22 C 0.66858(18) 0.30401(14) 0.23505(12) 0.0334(4) Uani 1 1 d . . .
C23 C 0.74608(17) 0.25675(13) 0.16399(11) 0.0296(3) Uani 1 1 d . A .
H23A H 0.6996 0.2111 0.1482 0.036 Uiso 1 1 calc R . .
C24 C 0.89152(18) 0.27682(14) 0.11654(11) 0.0310(3) Uani 1 1 d . A .
C25 C 0.39970(18) 0.25311(13) 0.32823(11) 0.0308(3) Uani 1 1 d . . .
C26 C 0.52078(18) 0.28014(14) 0.28618(12) 0.0332(4) Uani 1 1 d . A .
C27 C 1.12182(19) 0.11057(13) -0.15042(12) 0.0339(4) Uani 1 1 d . A .
C28 C 1.12653(19) 0.06393(13) -0.20585(12) 0.0334(4) Uani 1 1 d . . .
C29 C -0.29098(18) 0.14517(13) 0.56201(11) 0.0313(4) Uani 1 1 d . . .
H29A H -0.2457 0.1400 0.6160 0.038 Uiso 1 1 calc R . .
H29B H -0.3530 0.0862 0.5852 0.038 Uiso 1 1 calc R . .
C30 C -0.39419(17) 0.25724(13) 0.53177(11) 0.0302(3) Uani 1 1 d . . .
H30A H -0.3358 0.3159 0.5191 0.036 Uiso 1 1 calc R . .
H30B H -0.4247 0.2675 0.4709 0.036 Uiso 1 1 calc R . .
C31 C -0.53710(18) 0.27051(13) 0.60668(12) 0.0337(4) Uani 1 1 d . . .
H31A H -0.5971 0.2131 0.6183 0.040 Uiso 1 1 calc R . .
H31B H -0.5070 0.2591 0.6680 0.040 Uiso 1 1 calc R . .
C32 C -0.63651(18) 0.38370(13) 0.57579(12) 0.0317(4) Uani 1 1 d . . .
H32A H -0.6473 0.4017 0.5084 0.038 Uiso 1 1 calc R . .
H32B H -0.5843 0.4394 0.5775 0.038 Uiso 1 1 calc R . .
C33 C -0.79527(19) 0.39241(14) 0.63821(13) 0.0378(4) Uani 1 1 d . . .
H33A H -0.8444 0.3324 0.6418 0.045 Uiso 1 1 calc R . .
H33B H -0.7857 0.3824 0.7043 0.045 Uiso 1 1 calc R . .
C34 C -0.89530(19) 0.50230(15) 0.59930(13) 0.0383(4) Uani 1 1 d . . .
H34A H -0.9955 0.5045 0.6417 0.057 Uiso 1 1 calc R . .
H34B H -0.9076 0.5116 0.5346 0.057 Uiso 1 1 calc R . .
H34C H -0.8477 0.5620 0.5964 0.057 Uiso 1 1 calc R . .
C35A C 1.2325(4) 0.3741(3) 0.1144(2) 0.0296(8) Uani 0.496(4) 1 d PDU A 1
H35A H 1.3345 0.3295 0.1015 0.035 Uiso 0.496(4) 1 calc PR A 1
H35B H 1.2111 0.3699 0.1827 0.035 Uiso 0.496(4) 1 calc PR A 1
C36A C 1.2357(5) 0.4934(3) 0.0513(2) 0.0348(9) Uani 0.496(4) 1 d PDU A 1
H36A H 1.1297 0.5345 0.0530 0.042 Uiso 0.496(4) 1 calc PR A 1
H36B H 1.2794 0.4956 -0.0159 0.042 Uiso 0.496(4) 1 calc PR A 1
C37A C 1.3278(6) 0.5511(4) 0.0818(3) 0.0376(11) Uani 0.496(4) 1 d PDU A 1
H37A H 1.3454 0.6212 0.0299 0.045 Uiso 0.496(4) 1 calc PR A 1
H37B H 1.4284 0.5038 0.0906 0.045 Uiso 0.496(4) 1 calc PR A 1
C38A C 1.2484(14) 0.5755(11) 0.1747(8) 0.0375(18) Uani 0.496(4) 1 d PDU A 1
H38A H 1.1421 0.6128 0.1690 0.045 Uiso 0.496(4) 1 calc PR A 1
H38B H 1.2443 0.5047 0.2282 0.045 Uiso 0.496(4) 1 calc PR A 1
C39A C 1.3247(15) 0.6471(8) 0.2000(6) 0.0503(19) Uani 0.496(4) 1 d PDU A 1
H39A H 1.3375 0.7152 0.1444 0.060 Uiso 0.496(4) 1 calc PR A 1
H39B H 1.4274 0.6069 0.2123 0.060 Uiso 0.496(4) 1 calc PR A 1
C40A C 1.2346(12) 0.6789(7) 0.2879(6) 0.068(2) Uani 0.496(4) 1 d PDU A 1
H40A H 1.2940 0.7180 0.3052 0.102 Uiso 0.496(4) 1 calc PR A 1
H40B H 1.2138 0.6121 0.3419 0.102 Uiso 0.496(4) 1 calc PR A 1
H40C H 1.1380 0.7270 0.2732 0.102 Uiso 0.496(4) 1 calc PR A 1
C35B C 1.1698(4) 0.4636(3) 0.0558(2) 0.0324(8) Uani 0.504(4) 1 d PDU A 2
H35C H 1.0997 0.5251 0.0751 0.039 Uiso 0.504(4) 1 calc PR A 2
H35D H 1.2147 0.4935 -0.0132 0.039 Uiso 0.504(4) 1 calc PR A 2
C36B C 1.2963(4) 0.4202(3) 0.1136(2) 0.0345(8) Uani 0.504(4) 1 d PDU A 2
H36C H 1.3770 0.3687 0.0865 0.041 Uiso 0.504(4) 1 calc PR A 2
H36D H 1.2554 0.3787 0.1809 0.041 Uiso 0.504(4) 1 calc PR A 2
C37B C 1.3650(5) 0.5140(4) 0.1125(4) 0.0329(10) Uani 0.504(4) 1 d PDU A 2
H37C H 1.3770 0.5679 0.0467 0.039 Uiso 0.504(4) 1 calc PR A 2
H37D H 1.4677 0.4838 0.1292 0.039 Uiso 0.504(4) 1 calc PR A 2
C38B C 1.2675(13) 0.5735(11) 0.1828(8) 0.0361(16) Uani 0.504(4) 1 d PDU A 2
H38C H 1.1633 0.6002 0.1681 0.043 Uiso 0.504(4) 1 calc PR A 2
H38D H 1.2597 0.5201 0.2489 0.043 Uiso 0.504(4) 1 calc PR A 2
C39B C 1.3296(14) 0.6707(6) 0.1795(6) 0.0380(14) Uani 0.504(4) 1 d PDU A 2
H39C H 1.3322 0.7264 0.1145 0.046 Uiso 0.504(4) 1 calc PR A 2
H39D H 1.4355 0.6452 0.1913 0.046 Uiso 0.504(4) 1 calc PR A 2
C40B C 1.2340(10) 0.7244(6) 0.2538(6) 0.0574(18) Uani 0.504(4) 1 d PDU A 2
H40D H 1.2730 0.7902 0.2455 0.086 Uiso 0.504(4) 1 calc PR A 2
H40E H 1.2399 0.6719 0.3186 0.086 Uiso 0.504(4) 1 calc PR A 2
H40F H 1.1277 0.7455 0.2450 0.086 Uiso 0.504(4) 1 calc PR A 2
C1S C 0.4748(9) -0.0310(6) -0.0212(5) 0.098(3) Uani 0.395(7) 1 d PDU . 1
H1S1 H 0.3626 -0.0091 -0.0146 0.118 Uiso 0.395(7) 1 calc PR . 1
H1S2 H 0.4957 -0.1097 0.0183 0.118 Uiso 0.395(7) 1 calc PR . 1
C2S C 0.5610(5) 0.0179(4) -0.0403(3) 0.0802(14) Uani 0.605(7) 1 d PDU . 2
H1S1 H 0.6596 -0.0156 -0.0184 0.096 Uiso 0.605(7) 1 calc PR . 2
H1S2 H 0.5507 0.0990 -0.0588 0.096 Uiso 0.605(7) 1 calc PR . 2
Cl1 Cl 0.5472(5) -0.0224(4) -0.1387(3) 0.1087(14) Uani 0.395(7) 1 d PDU . 1
Cl2 Cl 0.5666(5) -0.0143(4) -0.1408(2) 0.1633(17) Uani 0.605(7) 1 d PDU . 2

loop_
_atom_site_aniso_label
_atom_site_aniso_U_11
_atom_site_aniso_U_22
_atom_site_aniso_U_33
_atom_site_aniso_U_23
_atom_site_aniso_U_13
_atom_site_aniso_U_12
N1 0.0242(6) 0.0298(6) 0.0295(7) -0.0139(5) 0.0059(5) -0.0052(5)
C1 0.0256(7) 0.0237(7) 0.0318(8) -0.0105(6) 0.0023(6) -0.0040(6)
C2 0.0266(8) 0.0283(8) 0.0396(9) -0.0133(7) 0.0060(7) -0.0079(6)
C3 0.0311(8) 0.0282(8) 0.0454(9) -0.0137(7) -0.0018(7) -0.0104(6)
C4 0.0339(8) 0.0242(7) 0.0340(8) -0.0114(6) -0.0032(7) -0.0051(6)
C5 0.0266(7) 0.0256(7) 0.0296(8) -0.0111(6) 0.0005(6) -0.0026(6)
C6 0.0235(7) 0.0245(7) 0.0285(7) -0.0099(6) 0.0006(6) -0.0024(6)
C7 0.0242(7) 0.0262(7) 0.0271(7) -0.0092(6) -0.0002(6) -0.0019(6)
C8 0.0317(8) 0.0310(8) 0.0270(8) -0.0138(6) -0.0027(6) -0.0011(6)
C9 0.0309(8) 0.0342(8) 0.0311(8) -0.0143(7) -0.0077(6) -0.0034(6)
C10 0.0236(7) 0.0308(8) 0.0292(8) -0.0085(6) -0.0054(6) -0.0026(6)
C11 0.0218(7) 0.0293(7) 0.0256(7) -0.0106(6) -0.0007(6) -0.0005(6)
C12 0.0235(7) 0.0259(7) 0.0265(7) -0.0102(6) -0.0015(6) -0.0019(6)
N2A 0.0258(15) 0.0320(18) 0.0243(15) -0.0079(13) -0.0030(11) -0.0122(13)
C13A 0.035(2) 0.029(3) 0.025(2) -0.0058(17) -0.0052(16) -0.0091(19)
C14A 0.039(2) 0.030(3) 0.025(2) -0.0041(17) -0.0013(17) -0.0129(19)
C15A 0.037(4) 0.032(4) 0.027(3) -0.008(3) -0.001(2) -0.008(3)
C19A 0.026(2) 0.029(3) 0.025(2) -0.0081(18) -0.0031(15) -0.0068(17)
C20A 0.028(2) 0.030(2) 0.029(2) -0.0090(18) -0.0057(15) -0.0090(18)
C21A 0.031(2) 0.031(3) 0.028(3) -0.011(2) -0.0024(19) -0.002(2)
N2B 0.0307(15) 0.0333(17) 0.0271(16) -0.0123(14) -0.0012(12) -0.0137(14)
C13B 0.033(2) 0.029(2) 0.0214(19) -0.0066(17) -0.0026(15) -0.0117(18)
C14B 0.034(2) 0.034(3) 0.026(2) -0.0072(18) -0.0015(16) -0.0138(18)
C15B 0.038(3) 0.032(4) 0.026(3) -0.010(3) -0.001(2) -0.008(3)
C19B 0.027(2) 0.031(3) 0.029(2) -0.0090(18) -0.0048(15) -0.0087(18)
C20B 0.035(2) 0.034(2) 0.027(2) -0.0147(18) -0.0040(15) -0.0096(19)
C21B 0.032(2) 0.032(3) 0.030(3) -0.015(3) -0.0044(19) -0.006(2)
C16 0.0400(9) 0.0305(8) 0.0290(8) -0.0088(6) -0.0084(7) -0.0078(7)
C17 0.0310(8) 0.0274(7) 0.0327(8) -0.0077(6) -0.0088(6) -0.0065(6)
C18 0.0302(8) 0.0382(8) 0.0267(8) -0.0098(6) -0.0050(6) -0.0117(7)
C22 0.0287(8) 0.0421(9) 0.0305(8) -0.0103(7) -0.0052(6) -0.0107(7)
C23 0.0276(8) 0.0324(8) 0.0310(8) -0.0081(6) -0.0094(6) -0.0083(6)
C24 0.0303(8) 0.0394(9) 0.0264(8) -0.0103(7) -0.0057(6) -0.0118(7)
C25 0.0265(8) 0.0357(8) 0.0318(8) -0.0126(7) -0.0073(6) -0.0040(6)
C26 0.0290(8) 0.0396(9) 0.0335(8) -0.0139(7) -0.0069(7) -0.0064(7)
C27 0.0381(9) 0.0289(8) 0.0346(9) -0.0101(7) -0.0052(7) -0.0078(7)
C28 0.0359(9) 0.0278(8) 0.0366(9) -0.0108(7) -0.0052(7) -0.0068(6)
C29 0.0275(8) 0.0321(8) 0.0301(8) -0.0139(6) 0.0077(6) -0.0057(6)
C30 0.0271(8) 0.0326(8) 0.0298(8) -0.0137(6) 0.0018(6) -0.0052(6)
C31 0.0292(8) 0.0331(8) 0.0349(9) -0.0143(7) 0.0054(7) -0.0060(6)
C32 0.0280(8) 0.0334(8) 0.0347(8) -0.0156(7) 0.0004(6) -0.0066(6)
C33 0.0331(9) 0.0383(9) 0.0377(9) -0.0162(7) 0.0048(7) -0.0049(7)
C34 0.0300(8) 0.0446(10) 0.0410(9) -0.0198(8) -0.0016(7) -0.0039(7)
C35A 0.0263(16) 0.0378(18) 0.0287(16) -0.0117(13) -0.0025(12) -0.0139(14)
C36A 0.039(2) 0.038(2) 0.0268(16) -0.0087(14) 0.0018(15) -0.0170(16)
C37A 0.041(2) 0.042(2) 0.033(2) -0.0145(18) 0.0035(17) -0.0201(19)
C38A 0.036(3) 0.042(3) 0.039(3) -0.018(2) 0.001(2) -0.017(2)
C39A 0.044(3) 0.066(4) 0.051(4) -0.032(3) 0.004(3) -0.021(3)
C40A 0.059(3) 0.100(6) 0.072(5) -0.062(4) 0.005(4) -0.028(5)
C35B 0.0364(19) 0.0361(18) 0.0267(16) -0.0110(14) 0.0016(14) -0.0162(15)
C36B 0.0318(17) 0.0365(17) 0.0360(17) -0.0131(14) -0.0006(13) -0.0113(14)
C37B 0.0273(19) 0.039(2) 0.037(2) -0.0180(18) 0.0017(16) -0.0128(17)
C38B 0.030(3) 0.048(3) 0.036(2) -0.023(2) 0.001(2) -0.010(2)
C39B 0.040(2) 0.044(3) 0.039(3) -0.022(2) -0.004(2) -0.014(2)
C40B 0.040(3) 0.077(5) 0.077(5) -0.055(4) -0.010(3) -0.003(3)
C1S 0.065(4) 0.080(4) 0.092(4) -0.005(4) 0.025(4) 0.009(3)
C2S 0.065(3) 0.070(3) 0.089(3) -0.019(3) -0.005(3) -0.003(2)
Cl1 0.123(3) 0.128(2) 0.104(2) -0.094(2) -0.066(2) 0.0614(18)
Cl2 0.122(2) 0.219(3) 0.0855(17) -0.0548(18) 0.0167(15) 0.048(2)

loop_
_atom_type_symbol
_atom_type_description
_atom_type_scat_dispersion_real
_atom_type_scat_dispersion_imag
_atom_type_scat_source
C C 0.0181 0.0091 'International Tables Vol C Tables 4.2.6.8 and 6.1.1.4'
H H 0.0000 0.0000 'International Tables Vol C Tables 4.2.6.8 and 6.1.1.4'
N N 0.0311 0.0180 'International Tables Vol C Tables 4.2.6.8 and 6.1.1.4'
Cl Cl 0.3639 0.7018 'International Tables Vol C Tables 4.2.6.8 and 6.1.1.4'

loop_
_geom_angle_atom_site_label_1
_geom_angle_atom_site_label_2
_geom_angle_atom_site_label_3
_geom_angle
_geom_angle_site_symmetry_1
_geom_angle_site_symmetry_3
C1 N1 C7 108.94(12) . .
C1 N1 C29 125.05(13) . .
C7 N1 C29 125.90(13) . .
N1 C1 C2 129.23(14) . .
N1 C1 C6 109.30(13) . .
C2 C1 C6 121.45(15) . .
C3 C2 C1 117.93(14) . .
C3 C2 H2A 121.0 . .
C1 C2 H2A 121.0 . .
C2 C3 C4 121.86(15) . .
C2 C3 H3A 119.1 . .
C4 C3 H3A 119.1 . .
C5 C4 C3 119.72(15) . .
C5 C4 C28 121.82(14) . 2_655
C3 C4 C28 118.47(15) . 2_655
C6 C5 C4 119.13(14) . .
C6 C5 H5A 120.4 . .
C4 C5 H5A 120.4 . .
C5 C6 C1 119.81(14) . .
C5 C6 C12 134.13(14) . .
C1 C6 C12 106.06(13) . .
N1 C7 C8 129.52(14) . .
N1 C7 C12 108.86(13) . .
C8 C7 C12 121.63(14) . .
C9 C8 C7 117.84(14) . .
C9 C8 H8A 121.1 . .
C7 C8 H8A 121.1 . .
C8 C9 C10 121.94(15) . .
C8 C9 H9A 119.0 . .
C10 C9 H9A 119.0 . .
C11 C10 C9 119.65(14) . .
C11 C10 C25 119.46(14) . .
C9 C10 C25 120.88(14) . .
C12 C11 C10 119.29(13) . .
C12 C11 H11A 120.4 . .
C10 C11 H11A 120.4 . .
C11 C12 C7 119.62(14) . .
C11 C12 C6 133.53(14) . .
C7 C12 C6 106.81(13) . .
C13A N2A C19A 107.6(4) . .
C13A N2A C35A 126.9(3) . .
C19A N2A C35A 125.5(3) . .
N2A C13A C18 108.6(3) . .
N2A C13A C14A 124.7(5) . .
C18 C13A C14A 116.9(4) . .
C15A C14A C13A 111.2(7) . .
C15A C14A H14A 124.4 . .
C13A C14A H14A 124.4 . .
C14A C15A C16 123.7(10) . .
C14A C15A H15A 118.2 . .
C16 C15A H15A 118.2 . .
C24 C19A N2A 111.4(3) . .
C24 C19A C20A 119.9(4) . .
N2A C19A C20A 128.5(5) . .
C21A C20A C19A 116.9(6) . .
C21A C20A H20A 121.5 . .
C19A C20A H20A 121.5 . .
C22 C21A C20A 124.4(7) . .
C22 C21A H21A 117.8 . .
C20A C21A H21A 117.8 . .
C19B N2B C13B 109.2(4) . .
C19B N2B C35B 125.2(3) . .
C13B N2B C35B 125.3(3) . .
N2B C13B C18 110.7(3) . .
N2B C13B C14B 131.6(5) . .
C18 C13B C14B 112.3(4) . .
C15B C14B C13B 117.1(7) . .
C15B C14B H14B 121.5 . .
C13B C14B H14B 121.5 . .
C14B C15B C16 120.3(9) . .
C14B C15B H15B 119.8 . .
C16 C15B H15B 119.8 . .
N2B C19B C20B 129.5(5) . .
N2B C19B C24 107.6(3) . .
C20B C19B C24 122.9(4) . .
C21B C20B C19B 118.2(5) . .
C21B C20B H20B 120.9 . .
C19B C20B H20B 120.9 . .
C20B C21B C22 119.7(6) . .
C20B C21B H21B 120.1 . .
C22 C21B H21B 120.1 . .
C17 C16 C15B 120.5(4) . .
C17 C16 C15A 118.3(4) . .
C15B C16 C15A 14.8(6) . .
C17 C16 C27 121.65(15) . .
C15B C16 C27 117.5(4) . .
C15A C16 C27 119.3(4) . .
C18 C17 C16 119.40(15) . .
C18 C17 H17A 120.3 . .
C16 C17 H17A 120.3 . .
C17 C18 C13A 117.9(2) . .
C17 C18 C24 133.97(15) . .
C13A C18 C24 107.6(2) . .
C17 C18 C13B 120.5(2) . .
C13A C18 C13B 20.8(2) . .
C24 C18 C13B 104.5(2) . .
C21A C22 C23 117.2(4) . .
C21A C22 C26 122.3(4) . .
C23 C22 C26 119.51(15) . .
C21A C22 C21B 17.1(4) . .
C23 C22 C21B 121.3(3) . .
C26 C22 C21B 118.8(3) . .
C24 C23 C22 119.61(14) . .
C24 C23 H23A 120.2 . .
C22 C23 H23A 120.2 . .
C19A C24 C23 120.7(2) . .
C19A C24 C18 104.9(2) . .
C23 C24 C18 133.82(15) . .
C19A C24 C19B 20.6(2) . .
C23 C24 C19B 117.3(2) . .
C18 C24 C19B 107.9(2) . .
C26 C25 C10 176.44(17) . .
C25 C26 C22 175.49(18) . .
C28 C27 C16 176.53(17) . .
C27 C28 C4 176.02(17) . 2_655
N1 C29 C30 112.33(13) . .
N1 C29 H29A 109.1 . .
C30 C29 H29A 109.1 . .
N1 C29 H29B 109.1 . .
C30 C29 H29B 109.1 . .
H29A C29 H29B 107.9 . .
C31 C30 C29 113.44(13) . .
C31 C30 H30A 108.9 . .
C29 C30 H30A 108.9 . .
C31 C30 H30B 108.9 . .
C29 C30 H30B 108.9 . .
H30A C30 H30B 107.7 . .
C32 C31 C30 112.46(13) . .
C32 C31 H31A 109.1 . .
C30 C31 H31A 109.1 . .
C32 C31 H31B 109.1 . .
C30 C31 H31B 109.1 . .
H31A C31 H31B 107.8 . .
C31 C32 C33 113.99(13) . .
C31 C32 H32A 108.8 . .
C33 C32 H32A 108.8 . .
C31 C32 H32B 108.8 . .
C33 C32 H32B 108.8 . .
H32A C32 H32B 107.6 . .
C34 C33 C32 112.21(14) . .
C34 C33 H33A 109.2 . .
C32 C33 H33A 109.2 . .
C34 C33 H33B 109.2 . .
C32 C33 H33B 109.2 . .
H33A C33 H33B 107.9 . .
C33 C34 H34A 109.5 . .
C33 C34 H34B 109.5 . .
H34A C34 H34B 109.5 . .
C33 C34 H34C 109.5 . .
H34A C34 H34C 109.5 . .
H34B C34 H34C 109.5 . .
N2A C35A C36A 113.3(3) . .
N2A C35A H35A 108.9 . .
C36A C35A H35A 108.9 . .
N2A C35A H35B 108.9 . .
C36A C35A H35B 108.9 . .
H35A C35A H35B 107.7 . .
C35A C36A C37A 113.5(4) . .
C35A C36A H36A 108.9 . .
C37A C36A H36A 108.9 . .
C35A C36A H36B 108.9 . .
C37A C36A H36B 108.9 . .
H36A C36A H36B 107.7 . .
C36A C37A C38A 112.6(5) . .
C36A C37A H37A 109.1 . .
C38A C37A H37A 109.1 . .
C36A C37A H37B 109.1 . .
C38A C37A H37B 109.1 . .
H37A C37A H37B 107.8 . .
C39A C38A C37A 114.2(8) . .
C39A C38A H38A 108.7 . .
C37A C38A H38A 108.7 . .
C39A C38A H38B 108.7 . .
C37A C38A H38B 108.7 . .
H38A C38A H38B 107.6 . .
C38A C39A C40A 112.9(8) . .
C38A C39A H39A 109.0 . .
C40A C39A H39A 109.0 . .
C38A C39A H39B 109.0 . .
C40A C39A H39B 109.0 . .
H39A C39A H39B 107.8 . .
C39A C40A H40A 109.5 . .
C39A C40A H40B 109.5 . .
H40A C40A H40B 109.5 . .
C39A C40A H40C 109.5 . .
H40A C40A H40C 109.5 . .
H40B C40A H40C 109.5 . .
N2B C35B C36B 113.6(3) . .
N2B C35B H35C 108.8 . .
C36B C35B H35C 108.8 . .
N2B C35B H35D 108.8 . .
C36B C35B H35D 108.8 . .
H35C C35B H35D 107.7 . .
C35B C36B C37B 111.3(3) . .
C35B C36B H36C 109.4 . .
C37B C36B H36C 109.4 . .
C35B C36B H36D 109.4 . .
C37B C36B H36D 109.4 . .
H36C C36B H36D 108.0 . .
C36B C37B C38B 112.8(5) . .
C36B C37B H37C 109.0 . .
C38B C37B H37C 109.0 . .
C36B C37B H37D 109.0 . .
C38B C37B H37D 109.0 . .
H37C C37B H37D 107.8 . .
C39B C38B C37B 113.8(7) . .
C39B C38B H38C 108.8 . .
C37B C38B H38C 108.8 . .
C39B C38B H38D 108.8 . .
C37B C38B H38D 108.8 . .
H38C C38B H38D 107.7 . .
C38B C39B C40B 112.3(7) . .
C38B C39B H39C 109.2 . .
C40B C39B H39C 109.2 . .
C38B C39B H39D 109.2 . .
C40B C39B H39D 109.2 . .
H39C C39B H39D 107.9 . .
C39B C40B H40D 109.5 . .
C39B C40B H40E 109.5 . .
H40D C40B H40E 109.5 . .
C39B C40B H40F 109.5 . .
H40D C40B H40F 109.5 . .
H40E C40B H40F 109.5 . .
C1S C1S Cl1 119.8(7) 2_655 .
C1S C1S H1S1 107.4 2_655 .
Cl1 C1S H1S1 107.4 . .
C1S C1S H1S2 107.4 2_655 .
Cl1 C1S H1S2 107.4 . .
H1S1 C1S H1S2 106.9 . .
C2S C2S Cl2 115.4(5) 2_655 .
C2S C2S H1S1 108.4 2_655 .
Cl2 C2S H1S1 108.4 . .
C2S C2S H1S2 108.4 2_655 .
Cl2 C2S H1S2 108.4 . .
H1S1 C2S H1S2 107.5 . .

loop_
_geom_bond_atom_site_label_1
_geom_bond_atom_site_label_2
_geom_bond_distance
_geom_bond_site_symmetry_2
N1 C1 1.381(2) .
N1 C7 1.382(2) .
N1 C29 1.4591(18) .
C1 C2 1.388(2) .
C1 C6 1.418(2) .
C2 C3 1.376(2) .
C2 H2A 0.9500 .
C3 C4 1.415(2) .
C3 H3A 0.9500 .
C4 C5 1.394(2) .
C4 C28 1.432(2) 2_655
C5 C6 1.390(2) .
C5 H5A 0.9500 .
C6 C12 1.446(2) .
C7 C8 1.390(2) .
C7 C12 1.416(2) .
C8 C9 1.377(2) .
C8 H8A 0.9500 .
C9 C10 1.413(2) .
C9 H9A 0.9500 .
C10 C11 1.397(2) .
C10 C25 1.429(2) .
C11 C12 1.390(2) .
C11 H11A 0.9500 .
N2A C13A 1.372(5) .
N2A C19A 1.385(5) .
N2A C35A 1.453(4) .
C13A C18 1.409(6) .
C13A C14A 1.483(5) .
C14A C15A 1.378(6) .
C14A H14A 0.9500 .
C15A C16 1.429(13) .
C15A H15A 0.9500 .
C19A C24 1.379(6) .
C19A C20A 1.397(5) .
C20A C21A 1.383(6) .
C20A H20A 0.9500 .
C21A C22 1.372(10) .
C21A H21A 0.9500 .
N2B C19B 1.384(5) .
N2B C13B 1.386(5) .
N2B C35B 1.463(5) .
C13B C18 1.448(6) .
C13B C14B 1.515(5) .
C14B C15B 1.375(6) .
C14B H14B 0.9500 .
C15B C16 1.418(13) .
C15B H15B 0.9500 .
C19B C20B 1.398(5) .
C19B C24 1.468(6) .
C20B C21B 1.378(5) .
C20B H20B 0.9500 .
C21B C22 1.461(9) .
C21B H21B 0.9500 .
C16 C17 1.395(2) .
C16 C27 1.432(2) .
C17 C18 1.388(2) .
C17 H17A 0.9500 .
C18 C24 1.445(2) .
C22 C23 1.395(2) .
C22 C26 1.432(2) .
C23 C24 1.388(2) .
C23 H23A 0.9500 .
C25 C26 1.203(2) .
C27 C28 1.205(2) .
C28 C4 1.431(2) 2_655
C29 C30 1.525(2) .
C29 H29A 0.9900 .
C29 H29B 0.9900 .
C30 C31 1.522(2) .
C30 H30A 0.9900 .
C30 H30B 0.9900 .
C31 C32 1.521(2) .
C31 H31A 0.9900 .
C31 H31B 0.9900 .
C32 C33 1.527(2) .
C32 H32A 0.9900 .
C32 H32B 0.9900 .
C33 C34 1.512(2) .
C33 H33A 0.9900 .
C33 H33B 0.9900 .
C34 H34A 0.9800 .
C34 H34B 0.9800 .
C34 H34C 0.9800 .
C35A C36A 1.518(4) .
C35A H35A 0.9900 .
C35A H35B 0.9900 .
C36A C37A 1.524(5) .
C36A H36A 0.9900 .
C36A H36B 0.9900 .
C37A C38A 1.524(6) .
C37A H37A 0.9900 .
C37A H37B 0.9900 .
C38A C39A 1.516(6) .
C38A H38A 0.9900 .
C38A H38B 0.9900 .
C39A C40A 1.523(6) .
C39A H39A 0.9900 .
C39A H39B 0.9900 .
C40A H40A 0.9800 .
C40A H40B 0.9800 .
C40A H40C 0.9800 .
C35B C36B 1.513(4) .
C35B H35C 0.9900 .
C35B H35D 0.9900 .
C36B C37B 1.525(5) .
C36B H36C 0.9900 .
C36B H36D 0.9900 .
C37B C38B 1.530(6) .
C37B H37C 0.9900 .
C37B H37D 0.9900 .
C38B C39B 1.517(6) .
C38B H38C 0.9900 .
C38B H38D 0.9900 .
C39B C40B 1.522(6) .
C39B H39C 0.9900 .
C39B H39D 0.9900 .
C40B H40D 0.9800 .
C40B H40E 0.9800 .
C40B H40F 0.9800 .
C1S C1S 1.432(9) 2_655
C1S Cl1 1.711(7) .
C1S H1S1 0.9900 .
C1S H1S2 0.9900 .
C2S C2S 1.454(7) 2_655
C2S Cl2 1.722(6) .
C2S H1S1 0.9900 .
C2S H1S2 0.9900 .

loop_
_geom_torsion_atom_site_label_1
_geom_torsion_atom_site_label_2
_geom_torsion_atom_site_label_3
_geom_torsion_atom_site_label_4
_geom_torsion
_geom_torsion_site_symmetry_1
_geom_torsion_site_symmetry_4
C7 N1 C1 C2 -176.23(16) . .
C29 N1 C1 C2 0.1(3) . .
C7 N1 C1 C6 2.11(17) . .
C29 N1 C1 C6 178.45(13) . .
N1 C1 C2 C3 -179.98(15) . .
C6 C1 C2 C3 1.9(2) . .
C1 C2 C3 C4 0.9(2) . .
C2 C3 C4 C5 -2.3(2) . .
C2 C3 C4 C28 177.97(15) . 2_655
C3 C4 C5 C6 0.8(2) . .
C28 C4 C5 C6 -179.49(14) 2_655 .
C4 C5 C6 C1 1.9(2) . .
C4 C5 C6 C12 -177.91(16) . .
N1 C1 C6 C5 178.17(13) . .
C2 C1 C6 C5 -3.3(2) . .
N1 C1 C6 C12 -1.94(16) . .
C2 C1 C6 C12 176.54(14) . .
C1 N1 C7 C8 178.34(15) . .
C29 N1 C7 C8 2.0(3) . .
C1 N1 C7 C12 -1.40(17) . .
C29 N1 C7 C12 -177.70(14) . .
N1 C7 C8 C9 -177.78(15) . .
C12 C7 C8 C9 1.9(2) . .
C7 C8 C9 C10 -0.5(2) . .
C8 C9 C10 C11 -1.2(2) . .
C8 C9 C10 C25 177.85(15) . .
C9 C10 C11 C12 1.3(2) . .
C25 C10 C11 C12 -177.70(14) . .
C10 C11 C12 C7 0.1(2) . .
C10 C11 C12 C6 177.21(15) . .
N1 C7 C12 C11 178.00(13) . .
C8 C7 C12 C11 -1.8(2) . .
N1 C7 C12 C6 0.18(16) . .
C8 C7 C12 C6 -179.59(14) . .
C5 C6 C12 C11 3.5(3) . .
C1 C6 C12 C11 -176.32(16) . .
C5 C6 C12 C7 -179.07(16) . .
C1 C6 C12 C7 1.07(16) . .
C19A N2A C13A C18 2.2(5) . .
C35A N2A C13A C18 -178.4(4) . .
C19A N2A C13A C14A 146.5(5) . .
C35A N2A C13A C14A -34.1(7) . .
N2A C13A C14A C15A 178.4(6) . .
C18 C13A C14A C15A -39.9(7) . .
C13A C14A C15A C16 19.3(9) . .
C13A N2A C19A C24 -2.1(5) . .
C35A N2A C19A C24 178.4(4) . .
C13A N2A C19A C20A -176.8(4) . .
C35A N2A C19A C20A 3.7(7) . .
C24 C19A C20A C21A 7.2(6) . .
N2A C19A C20A C21A -178.5(5) . .
C19A C20A C21A C22 -4.5(8) . .
C19B N2B C13B C18 -2.9(5) . .
C35B N2B C13B C18 -176.7(4) . .
C19B N2B C13B C14B -154.3(5) . .
C35B N2B C13B C14B 31.9(7) . .
N2B C13B C14B C15B -173.4(6) . .
C18 C13B C14B C15B 35.5(7) . .
C13B C14B C15B C16 -19.0(9) . .
C13B N2B C19B C20B -178.1(5) . .
C35B N2B C19B C20B -4.3(8) . .
C13B N2B C19B C24 2.9(5) . .
C35B N2B C19B C24 176.6(4) . .
N2B C19B C20B C21B 176.1(5) . .
C24 C19B C20B C21B -5.0(7) . .
C19B C20B C21B C22 3.4(8) . .
C14B C15B C16 C17 -4.1(8) . .
C14B C15B C16 C15A 81(3) . .
C14B C15B C16 C27 -177.4(5) . .
C14A C15A C16 C17 3.6(9) . .
C14A C15A C16 C15B -99(3) . .
C14A C15A C16 C27 174.0(5) . .
C15B C16 C17 C18 9.3(5) . .
C15A C16 C17 C18 -7.6(5) . .
C27 C16 C17 C18 -177.68(15) . .
C16 C17 C18 C13A -13.6(3) . .
C16 C17 C18 C24 176.18(17) . .
C16 C17 C18 C13B 10.1(3) . .
N2A C13A C18 C17 -174.1(3) . .
C14A C13A C18 C17 38.4(5) . .
N2A C13A C18 C24 -1.5(4) . .
C14A C13A C18 C24 -149.0(4) . .
N2A C13A C18 C13B 83.0(9) . .
C14A C13A C18 C13B -64.5(8) . .
N2B C13B C18 C17 171.4(3) . .
C14B C13B C18 C17 -31.4(5) . .
N2B C13B C18 C13A -99.8(9) . .
C14B C13B C18 C13A 57.4(7) . .
N2B C13B C18 C24 1.7(4) . .
C14B C13B C18 C24 158.9(4) . .
C20A C21A C22 C23 5.4(7) . .
C20A C21A C22 C26 174.0(4) . .
C20A C21A C22 C21B -103(2) . .
C20B C21B C22 C21A 75.2(19) . .
C20B C21B C22 C23 -6.1(7) . .
C20B C21B C22 C26 -178.1(4) . .
C21A C22 C23 C24 -8.9(4) . .
C26 C22 C23 C24 -177.86(15) . .
C21B C22 C23 C24 10.1(4) . .
N2A C19A C24 C23 173.5(3) . .
C20A C19A C24 C23 -11.3(5) . .
N2A C19A C24 C18 1.2(4) . .
C20A C19A C24 C18 176.4(3) . .
N2A C19A C24 C19B -100.2(10) . .
C20A C19A C24 C19B 75.0(9) . .
C22 C23 C24 C19A 12.2(3) . .
C22 C23 C24 C18 -178.16(17) . .
C22 C23 C24 C19B -11.1(3) . .
C17 C18 C24 C19A 171.2(3) . .
C13A C18 C24 C19A 0.2(3) . .
C13B C18 C24 C19A -21.2(3) . .
C17 C18 C24 C23 0.3(3) . .
C13A C18 C24 C23 -170.6(3) . .
C13B C18 C24 C23 168.0(3) . .
C17 C18 C24 C19B -167.6(3) . .
C13A C18 C24 C19B 21.4(3) . .
C13B C18 C24 C19B 0.1(3) . .
N2B C19B C24 C19A 82.9(9) . .
C20B C19B C24 C19A -96.2(10) . .
N2B C19B C24 C23 -172.0(3) . .
C20B C19B C24 C23 8.9(5) . .
N2B C19B C24 C18 -1.8(4) . .
C20B C19B C24 C18 179.1(4) . .
C1 N1 C29 C30 -90.43(18) . .
C7 N1 C29 C30 85.30(19) . .
N1 C29 C30 C31 170.35(14) . .
C29 C30 C31 C32 178.82(14) . .
C30 C31 C32 C33 167.89(15) . .
C31 C32 C33 C34 -174.34(15) . .
C13A N2A C35A C36A 87.9(5) . .
C19A N2A C35A C36A -92.8(4) . .
N2A C35A C36A C37A 167.4(3) . .
C35A C36A C37A C38A -71.9(8) . .
C36A C37A C38A C39A -171.7(9) . .
C37A C38A C39A C40A 174.6(8) . .
C19B N2B C35B C36B 96.3(5) . .
C13B N2B C35B C36B -90.9(5) . .
N2B C35B C36B C37B -169.8(3) . .
C35B C36B C37B C38B 79.2(7) . .
C36B C37B C38B C39B -177.2(8) . .
C37B C38B C39B C40B -177.2(8) . .
